data_7212791
loop_
_publ_author_name
'Wang, Xiu-Jian'
'Huang, Ting-Hong'
'Tang, Lin-Hua'
'Cen, Zhong-Min'
'Ni, Qing-Ling'
'Gui, Liu-Cheng'
'Jiang, Xuan-Feng'
'Liu, Hong-Ke'

_publ_section_title
;
 Synthesis and structures of helical and meso-helical coordination
 polymers directed by the conformation restriction of flexible/angular
 pyridine-containing ligands
;
_journal_issue 12
_journal_name_full CrystEngComm
_journal_page_first 4356
_journal_paper_doi 10.1039/c0ce00110d
_journal_volume 12
_journal_year 2010
_chemical_formula_moiety 'C38 H34 N4 Ni O10, 4(H2 O)'
_chemical_formula_sum 'C38 H42 N4 Ni O14'
_chemical_formula_weight 837.47
_chemical_name_systematic
;
?
;
_space_group_IT_number 15
_symmetry_cell_setting monoclinic
_symmetry_space_group_name_Hall '-C 2yc'
_symmetry_space_group_name_H-M 'C 1 2/c 1'
_atom_sites_solution_hydrogens geom
_atom_sites_solution_primary direct
_atom_sites_solution_secondary difmap
_audit_creation_method SHELXL-97
_cell_angle_alpha 90.00
_cell_angle_beta 97.326(3)
_cell_angle_gamma 90.00
_cell_formula_units_Z 4
_cell_length_a 18.693(3)
_cell_length_b 10.1161(19)
_cell_length_c 20.355(4)
_cell_measurement_temperature 173(2)
_cell_volume 3817.7(12)
_computing_structure_refinement 'SHELXL-97 (Sheldrick, 1997)'
_computing_structure_solution 'SHELXS-97 (Sheldrick, 1990)'
_diffrn_ambient_temperature 173(2)
_diffrn_measured_fraction_theta_full 0.982
_diffrn_measured_fraction_theta_max 0.982
_diffrn_radiation_monochromator graphite
_diffrn_radiation_source 'fine-focus sealed tube'
_diffrn_radiation_type MoK\a
_diffrn_radiation_wavelength 0.71073
_diffrn_reflns_av_R_equivalents 0.0331
_diffrn_reflns_av_sigmaI/netI 0.0509
_diffrn_reflns_limit_h_max 16
_diffrn_reflns_limit_h_min -23
_diffrn_reflns_limit_k_max 12
_diffrn_reflns_limit_k_min -11
_diffrn_reflns_limit_l_max 26
_diffrn_reflns_limit_l_min -24
_diffrn_reflns_number 9225
_diffrn_reflns_theta_full 27.05
_diffrn_reflns_theta_max 27.05
_diffrn_reflns_theta_min 2.20
_exptl_absorpt_coefficient_mu 0.583
_exptl_absorpt_correction_T_max 0.9714
_exptl_absorpt_correction_T_min 0.7793
_exptl_absorpt_correction_type multi-scan
_exptl_crystal_colour green
_exptl_crystal_density_diffrn 1.457
_exptl_crystal_density_method 'not measured'
_exptl_crystal_description block
_exptl_crystal_F_000 1752
_exptl_crystal_size_max 0.42
_exptl_crystal_size_mid 0.33
_exptl_crystal_size_min 0.24
_refine_diff_density_max 0.614
_refine_diff_density_min -0.756
_refine_diff_density_rms 0.104
_refine_ls_extinction_method none
_refine_ls_goodness_of_fit_ref 1.073
_refine_ls_hydrogen_treatment constr
_refine_ls_matrix_type full
_refine_ls_number_parameters 258
_refine_ls_number_reflns 4117
_refine_ls_number_restraints 0
_refine_ls_restrained_S_all 1.073
_refine_ls_R_factor_all 0.0828
_refine_ls_R_factor_gt 0.0556
_refine_ls_shift/su_max 0.000
_refine_ls_shift/su_mean 0.000
_refine_ls_structure_factor_coef Fsqd
_refine_ls_weighting_details 'calc w=1/[\s^2^(Fo^2^)+(0.0920P)^2^+6.2994P] where P=(Fo^2^+2Fc^2^)/3'
_refine_ls_weighting_scheme calc
_refine_ls_wR_factor_gt 0.1492
_refine_ls_wR_factor_ref 0.1681
_reflns_number_gt 2987
_reflns_number_total 4117
_reflns_threshold_expression >2sigma(I)
_cod_data_source_file c0ce00110d.txt
_cod_data_source_block 1
_cod_original_sg_symbol_H-M 'C 2/c'
_cod_original_formula_sum 'C38 H42 N4 Ni O14 '
_cod_database_code 7212791

loop_
_symmetry_equiv_pos_as_xyz
'x, y, z'
'-x, y, -z+1/2'
'x+1/2, y+1/2, z'
'-x+1/2, y+1/2, -z+1/2'
'-x, -y, -z'
'x, -y, z-1/2'
'-x+1/2, -y+1/2, -z'
'x+1/2, -y+1/2, z-1/2'

loop_
_atom_site_label
_atom_site_type_symbol
_atom_site_fract_x
_atom_site_fract_y
_atom_site_fract_z
_atom_site_U_iso_or_equiv
_atom_site_adp_type
_atom_site_occupancy
_atom_site_symmetry_multiplicity
_atom_site_calc_flag
_atom_site_refinement_flags
Ni1 Ni 0.0000 0.19000(5) -0.2500 0.01732(19) Uani 1 2 d S
O1 O 0.07311(12) 0.1808(2) -0.16609(10) 0.0201(5) Uani 1 1 d .
O2 O 0.15460(13) 0.0302(3) -0.18688(11) 0.0322(6) Uani 1 1 d .
O3 O 0.29032(15) -0.0541(3) 0.04500(12) 0.0389(7) Uani 1 1 d .
O4 O 0.13225(13) 0.3064(2) 0.06574(11) 0.0261(5) Uani 1 1 d .
O5 O 0.06234(13) 0.0530(2) -0.29463(11) 0.0261(5) Uani 1 1 d .
H5B H 0.0877 0.0044 -0.2666 0.039 Uiso 1 1 d R
H5C H 0.0373 0.0056 -0.3234 0.039 Uiso 1 1 d R
N1 N 0.48756(17) -0.3538(3) 0.13353(17) 0.0358(8) Uani 1 1 d .
N2 N 0.05649(15) 0.6565(3) 0.20914(13) 0.0216(6) Uani 1 1 d .
C1 C 0.12586(17) 0.1052(3) -0.14916(15) 0.0195(7) Uani 1 1 d .
C2 C 0.15654(17) 0.1098(3) -0.07694(15) 0.0187(6) Uani 1 1 d .
C3 C 0.13079(17) 0.2020(3) -0.03585(15) 0.0206(7) Uani 1 1 d .
H3A H 0.0936 0.2615 -0.0529 0.025 Uiso 1 1 calc R
C4 C 0.15949(17) 0.2076(3) 0.03081(15) 0.0204(7) Uani 1 1 d .
C5 C 0.21249(18) 0.1212(3) 0.05613(15) 0.0235(7) Uani 1 1 d .
H5A H 0.2316 0.1244 0.1016 0.028 Uiso 1 1 calc R
C6 C 0.23798(18) 0.0281(3) 0.01387(16) 0.0242(7) Uani 1 1 d .
C7 C 0.21136(18) 0.0222(3) -0.05232(16) 0.0225(7) Uani 1 1 d .
H7A H 0.2299 -0.0402 -0.0807 0.027 Uiso 1 1 calc R
C8 C 0.33175(19) -0.1302(4) 0.00527(17) 0.0288(8) Uani 1 1 d .
H8A H 0.3563 -0.0717 -0.0238 0.035 Uiso 1 1 calc R
H8B H 0.3002 -0.1918 -0.0230 0.035 Uiso 1 1 calc R
C9 C 0.38642(19) -0.2061(3) 0.05101(18) 0.0262(7) Uani 1 1 d .
C10 C 0.3892(2) -0.2008(4) 0.11899(19) 0.0336(9) Uani 1 1 d .
H10A H 0.3569 -0.1462 0.1392 0.040 Uiso 1 1 calc R
C11 C 0.4404(2) -0.2772(4) 0.1573(2) 0.0389(10) Uani 1 1 d .
H11A H 0.4413 -0.2737 0.2041 0.047 Uiso 1 1 calc R
C12 C 0.4848(2) -0.3581(4) 0.0678(2) 0.0351(9) Uani 1 1 d .
H12A H 0.5183 -0.4131 0.0493 0.042 Uiso 1 1 calc R
C13 C 0.4361(2) -0.2870(4) 0.0253(2) 0.0320(8) Uani 1 1 d .
H13A H 0.4365 -0.2933 -0.0212 0.038 Uiso 1 1 calc R
C14 C 0.15795(19) 0.3178(3) 0.13459(15) 0.0252(7) Uani 1 1 d .
H14A H 0.2110 0.3288 0.1411 0.030 Uiso 1 1 calc R
H14B H 0.1457 0.2373 0.1585 0.030 Uiso 1 1 calc R
C15 C 0.12239(18) 0.4360(3) 0.16008(16) 0.0240(7) Uani 1 1 d .
C16 C 0.1532(2) 0.5017(5) 0.2150(2) 0.0485(12) Uani 1 1 d .
H16A H 0.1979 0.4723 0.2378 0.058 Uiso 1 1 calc R
C17 C 0.1196(2) 0.6103(5) 0.2372(2) 0.0470(12) Uani 1 1 d .
H17A H 0.1429 0.6553 0.2749 0.056 Uiso 1 1 calc R
C18 C 0.0266(2) 0.5913(4) 0.15642(18) 0.0309(8) Uani 1 1 d .
H18A H -0.0185 0.6217 0.1350 0.037 Uiso 1 1 calc R
C19 C 0.0569(2) 0.4818(4) 0.13065(18) 0.0317(8) Uani 1 1 d .
H19A H 0.0327 0.4384 0.0928 0.038 Uiso 1 1 calc R
O6 O 0.1693(3) 0.8273(4) 0.1319(2) 0.0885(14) Uani 1 1 d .
H6A H 0.1379 0.8623 0.1533 0.133 Uiso 1 1 d R
H6B H 0.2017 0.7923 0.1596 0.133 Uiso 1 1 d R
O7 O 0.2178(2) 0.2072(4) 0.2718(2) 0.0842(13) Uani 1 1 d .
H7B H 0.2008 0.1369 0.2866 0.126 Uiso 1 1 d R
H7C H 0.2499 0.2377 0.3012 0.126 Uiso 1 1 d R

loop_
_atom_site_aniso_label
_atom_site_aniso_U_11
_atom_site_aniso_U_22
_atom_site_aniso_U_33
_atom_site_aniso_U_23
_atom_site_aniso_U_13
_atom_site_aniso_U_12
Ni1 0.0187(3) 0.0185(3) 0.0138(3) 0.000 -0.0018(2) 0.000
O1 0.0223(12) 0.0199(11) 0.0169(11) -0.0019(9) -0.0027(9) 0.0034(9)
O2 0.0326(14) 0.0441(15) 0.0184(12) -0.0064(11) -0.0027(10) 0.0165(12)
O3 0.0468(17) 0.0470(16) 0.0203(12) -0.0019(12) -0.0051(11) 0.0320(14)
O4 0.0278(13) 0.0322(13) 0.0171(11) -0.0049(10) -0.0019(9) 0.0118(10)
O5 0.0295(13) 0.0252(12) 0.0207(12) -0.0076(9) -0.0077(10) 0.0039(10)
N1 0.0239(16) 0.0315(16) 0.050(2) 0.0172(15) -0.0029(15) 0.0022(14)
N2 0.0195(14) 0.0246(14) 0.0198(13) -0.0008(11) -0.0012(11) 0.0042(11)
C1 0.0187(16) 0.0197(15) 0.0191(15) 0.0007(12) -0.0006(12) -0.0009(13)
C2 0.0183(16) 0.0198(16) 0.0176(15) 0.0010(12) 0.0004(12) -0.0015(12)
C3 0.0179(16) 0.0235(16) 0.0196(16) 0.0024(13) -0.0013(12) 0.0032(13)
C4 0.0203(16) 0.0224(16) 0.0185(15) -0.0009(12) 0.0022(12) 0.0024(13)
C5 0.0275(18) 0.0282(18) 0.0136(15) -0.0023(13) -0.0017(13) 0.0054(14)
C6 0.0236(18) 0.0262(17) 0.0210(17) 0.0025(13) -0.0042(13) 0.0078(14)
C7 0.0259(18) 0.0219(16) 0.0194(16) -0.0017(13) 0.0019(13) 0.0044(14)
C8 0.0280(19) 0.0305(18) 0.0272(18) 0.0006(15) 0.0004(15) 0.0107(15)
C9 0.0227(17) 0.0240(17) 0.0306(18) 0.0019(14) -0.0011(14) 0.0028(14)
C10 0.0277(19) 0.039(2) 0.033(2) 0.0093(16) 0.0024(15) 0.0060(16)
C11 0.034(2) 0.047(2) 0.035(2) 0.0157(18) -0.0016(17) 0.0041(18)
C12 0.027(2) 0.0271(18) 0.051(2) 0.0040(17) 0.0054(17) 0.0024(16)
C13 0.0273(19) 0.031(2) 0.037(2) 0.0007(16) 0.0015(16) 0.0046(15)
C14 0.0282(18) 0.0302(18) 0.0158(15) -0.0022(13) -0.0021(13) 0.0069(15)
C15 0.0251(18) 0.0267(17) 0.0207(16) 0.0002(13) 0.0046(13) 0.0061(14)
C16 0.036(2) 0.060(3) 0.044(2) -0.023(2) -0.0175(19) 0.024(2)
C17 0.035(2) 0.060(3) 0.041(2) -0.029(2) -0.0172(18) 0.016(2)
C18 0.0251(19) 0.0346(19) 0.0299(19) -0.0067(15) -0.0082(15) 0.0104(16)
C19 0.0281(19) 0.0335(19) 0.0306(19) -0.0119(15) -0.0067(15) 0.0065(16)
O6 0.100(4) 0.088(3) 0.083(3) 0.001(2) 0.035(3) 0.010(3)
O7 0.074(3) 0.083(3) 0.096(3) 0.031(2) 0.011(2) -0.002(2)

loop_
_atom_type_symbol
_atom_type_description
_atom_type_scat_dispersion_real
_atom_type_scat_dispersion_imag
_atom_type_scat_source
C C 0.0033 0.0016 'International Tables Vol C Tables 4.2.6.8 and 6.1.1.4'
H H 0.0000 0.0000 'International Tables Vol C Tables 4.2.6.8 and 6.1.1.4'
Cl Cl 0.1484 0.1585 'International Tables Vol C Tables 4.2.6.8 and 6.1.1.4'
Cu Cu 0.3201 1.2651 'International Tables Vol C Tables 4.2.6.8 and 6.1.1.4'
N N 0.0061 0.0033 'International Tables Vol C Tables 4.2.6.8 and 6.1.1.4'
Ni Ni 0.3393 1.1124 'International Tables Vol C Tables 4.2.6.8 and 6.1.1.4'
O O 0.0106 0.0060 'International Tables Vol C Tables 4.2.6.8 and 6.1.1.4'

loop_
_geom_angle_atom_site_label_1
_geom_angle_atom_site_label_2
_geom_angle_atom_site_label_3
_geom_angle
_geom_angle_site_symmetry_1
_geom_angle_site_symmetry_3
O1 Ni1 O1 174.79(12) 2_554 .
O1 Ni1 O5 87.55(9) 2_554 .
O1 Ni1 O5 89.00(9) . .
O1 Ni1 O5 89.00(9) 2_554 2_554
O1 Ni1 O5 87.55(9) . 2_554
O5 Ni1 O5 97.01(13) . 2_554
O1 Ni1 N2 92.75(10) 2_554 5_565
O1 Ni1 N2 91.09(9) . 5_565
O5 Ni1 N2 174.03(10) . 5_565
O5 Ni1 N2 88.96(10) 2_554 5_565
O1 Ni1 N2 91.09(9) 2_554 6_565
O1 Ni1 N2 92.75(10) . 6_565
O5 Ni1 N2 88.96(10) . 6_565
O5 Ni1 N2 174.03(10) 2_554 6_565
N2 Ni1 N2 85.08(15) 5_565 6_565
C1 O1 Ni1 132.1(2) . .
C6 O3 C8 118.3(3) . .
C4 O4 C14 118.0(2) . .
Ni1 O5 H5B 112.7 . .
Ni1 O5 H5C 112.7 . .
H5B O5 H5C 110.2 . .
C11 N1 C12 116.6(3) . .
C18 N2 C17 115.7(3) . .
C18 N2 Ni1 120.5(2) . 5_565
C17 N2 Ni1 123.5(2) . 5_565
O2 C1 O1 125.7(3) . .
O2 C1 C2 118.6(3) . .
O1 C1 C2 115.7(3) . .
C3 C2 C7 120.5(3) . .
C3 C2 C1 119.5(3) . .
C7 C2 C1 120.0(3) . .
C2 C3 C4 119.8(3) . .
C2 C3 H3A 120.1 . .
C4 C3 H3A 120.1 . .
O4 C4 C5 124.9(3) . .
O4 C4 C3 114.5(3) . .
C5 C4 C3 120.6(3) . .
C4 C5 C6 119.0(3) . .
C4 C5 H5A 120.5 . .
C6 C5 H5A 120.5 . .
O3 C6 C7 124.9(3) . .
O3 C6 C5 113.7(3) . .
C7 C6 C5 121.5(3) . .
C6 C7 C2 118.7(3) . .
C6 C7 H7A 120.7 . .
C2 C7 H7A 120.7 . .
O3 C8 C9 107.6(3) . .
O3 C8 H8A 110.2 . .
C9 C8 H8A 110.2 . .
O3 C8 H8B 110.2 . .
C9 C8 H8B 110.2 . .
H8A C8 H8B 108.5 . .
C10 C9 C13 117.3(3) . .
C10 C9 C8 122.5(3) . .
C13 C9 C8 120.2(3) . .
C9 C10 C11 118.5(4) . .
C9 C10 H10A 120.8 . .
C11 C10 H10A 120.8 . .
N1 C11 C10 124.6(4) . .
N1 C11 H11A 117.7 . .
C10 C11 H11A 117.7 . .
N1 C12 C13 123.5(4) . .
N1 C12 H12A 118.2 . .
C13 C12 H12A 118.2 . .
C12 C13 C9 119.4(4) . .
C12 C13 H13A 120.3 . .
C9 C13 H13A 120.3 . .
O4 C14 C15 107.3(3) . .
O4 C14 H14A 110.3 . .
C15 C14 H14A 110.3 . .
O4 C14 H14B 110.3 . .
C15 C14 H14B 110.3 . .
H14A C14 H14B 108.5 . .
C16 C15 C19 116.9(3) . .
C16 C15 C14 121.0(3) . .
C19 C15 C14 122.0(3) . .
C15 C16 C17 119.9(4) . .
C15 C16 H16A 120.1 . .
C17 C16 H16A 120.1 . .
N2 C17 C16 124.0(3) . .
N2 C17 H17A 118.0 . .
C16 C17 H17A 118.0 . .
N2 C18 C19 124.0(3) . .
N2 C18 H18A 118.0 . .
C19 C18 H18A 118.0 . .
C15 C19 C18 119.5(3) . .
C15 C19 H19A 120.3 . .
C18 C19 H19A 120.3 . .
H6A O6 H6B 108.4 . .
H7B O7 H7C 108.5 . .

loop_
_geom_bond_atom_site_label_1
_geom_bond_atom_site_label_2
_geom_bond_distance
_geom_bond_site_symmetry_2
Ni1 O1 2.049(2) 2_554
Ni1 O1 2.049(2) .
Ni1 O5 2.091(2) .
Ni1 O5 2.091(2) 2_554
Ni1 N2 2.108(3) 5_565
Ni1 N2 2.108(3) 6_565
O1 C1 1.261(4) .
O2 C1 1.249(4) .
O3 C6 1.376(4) .
O3 C8 1.416(4) .
O4 C4 1.362(4) .
O4 C14 1.427(4) .
O5 H5B 0.8501 .
O5 H5C 0.8501 .
N1 C11 1.312(5) .
N1 C12 1.333(5) .
N2 C18 1.321(4) .
N2 C17 1.328(5) .
N2 Ni1 2.108(3) 5_565
C1 C2 1.509(4) .
C2 C3 1.380(4) .
C2 C7 1.398(4) .
C3 C4 1.395(4) .
C3 H3A 0.9500 .
C4 C5 1.372(5) .
C5 C6 1.399(4) .
C5 H5A 0.9500 .
C6 C7 1.377(4) .
C7 H7A 0.9500 .
C8 C9 1.503(5) .
C8 H8A 0.9900 .
C8 H8B 0.9900 .
C9 C10 1.379(5) .
C9 C13 1.390(5) .
C10 C11 1.389(5) .
C10 H10A 0.9500 .
C11 H11A 0.9500 .
C12 C13 1.375(5) .
C12 H12A 0.9500 .
C13 H13A 0.9500 .
C14 C15 1.493(4) .
C14 H14A 0.9900 .
C14 H14B 0.9900 .
C15 C16 1.363(5) .
C15 C19 1.373(5) .
C16 C17 1.370(5) .
C16 H16A 0.9500 .
C17 H17A 0.9500 .
C18 C19 1.377(5) .
C18 H18A 0.9500 .
C19 H19A 0.9500 .
O6 H6A 0.8500 .
O6 H6B 0.8500 .
O7 H7B 0.8500 .
O7 H7C 0.8499 .

loop_
_geom_hbond_atom_site_label_D
_geom_hbond_atom_site_label_H
_geom_hbond_atom_site_label_A
_geom_hbond_distance_DH
_geom_hbond_distance_HA
_geom_hbond_distance_DA
_geom_hbond_angle_DHA
_geom_hbond_site_symmetry_A
O5 H5B O2 0.85 1.94 2.622(3) 136.8 .
O5 H5C N1 0.85 1.94 2.763(4) 161.0 8_445
O6 H6A O5 0.85 2.06 2.908(5) 179.7 6_566
O6 H6B O7 0.85 2.10 2.952(6) 179.6 4
O7 H7B O2 0.85 2.00 2.850(5) 174.5 6_556
O7 H7C O6 0.85 2.10 2.952(6) 174.9 4_545
